data_4062734
_publ_section_title
;
  Synthesis of the first Family of
Rhodium(I) Perfluoroalkyl Complexes
from Rhodium(I) Fluoro Complexes
;
_journal_name_full Organometallics
_journal_paper_doi 10.1021/om049592a
_journal_year 2004
_chemical_formula_sum 'C46 H42 F3 N3 P Rh'
_chemical_formula_weight 827.71
_space_group_IT_number 2
_symmetry_cell_setting triclinic
_symmetry_space_group_name_Hall '-P 1'
_symmetry_space_group_name_H-M 'P -1'
_cell_angle_alpha 107.118(3)
_cell_angle_beta 93.460(4)
_cell_angle_gamma 101.193(4)
_cell_formula_units_Z 2
_cell_length_a 11.4854(6)
_cell_length_b 12.1920(5)
_cell_length_c 15.3971(6)
_cell_measurement_temperature 173(2)
_cell_volume 2005.4(2)
_diffrn_ambient_temperature 173(2)
_exptl_crystal_density_diffrn 1.371
_refine_ls_R_factor_obs 0.0283
_refine_ls_wR_factor_obs 0.0783
_cod_depositor_comments
;
The following automatic conversions were performed:
'_symmetry_cell_setting' value 'Triclinic' changed to 'triclinic'
according to '/home/saulius/struct/CIF-dictionaries/cif_core.dic'
dictionary named 'cif_core.dic' version 2.4.1 from 2010-06-29.

Automatic conversion script
Id: cif_fix_enum 1527 2010-12-29 10:47:43Z saulius 
;
_cod_database_code 4062734

loop_
_symmetry_equiv_pos_as_xyz
'x, y, z'
'-x, -y, -z'

loop_
_atom_site_aniso_label
_atom_site_aniso_U_11
_atom_site_aniso_U_22
_atom_site_aniso_U_33
_atom_site_aniso_U_23
_atom_site_aniso_U_13
_atom_site_aniso_U_12
P1 0.0170(3) 0.0176(3) 0.0171(3) 0.0058(2) 0.0011(2) 0.0040(2)
Rh 0.01542(10) 0.01846(10) 0.01635(10) 0.00549(7) 0.00193(6) 0.00402(7)
F1 0.0185(7) 0.0475(9) 0.0473(9) 0.0158(7) 0.0005(6) 0.0087(7)
F2 0.0476(10) 0.0660(11) 0.0511(10) 0.0421(9) 0.0202(8) 0.0362(9)
F3 0.0361(8) 0.0373(9) 0.0395(9) 0.0062(7) 0.0134(7) 0.0184(7)
C1 0.0171(11) 0.0209(11) 0.0212(11) 0.0035(9) 0.0003(9) 0.0054(9)
C2 0.0184(11) 0.0255(12) 0.0234(12) 0.0087(10) 0.0026(9) 0.0069(9)
C3 0.0202(11) 0.0252(13) 0.0225(11) 0.0088(9) 0.0057(9) 0.0092(10)
C4 0.0255(12) 0.0295(13) 0.0268(12) 0.0123(10) 0.0056(10) 0.0085(10)
C11 0.0258(12) 0.0299(13) 0.0193(11) 0.0079(10) 0.0042(9) -0.0005(10)
C12 0.0277(13) 0.0365(14) 0.0271(13) 0.0137(11) -0.0009(10) -0.0004(11)
C13 0.042(2) 0.082(2) 0.052(2) 0.049(2) 0.0082(14) 0.011(2)
C14 0.047(2) 0.143(4) 0.070(2) 0.080(3) 0.031(2) 0.028(2)
C15 0.041(2) 0.134(4) 0.059(2) 0.063(2) 0.028(2) 0.037(2)
C16 0.0338(15) 0.059(2) 0.0349(15) 0.0243(14) 0.0134(12) 0.0154(13)
C17 0.048(2) 0.078(2) 0.057(2) 0.038(2) 0.027(2) 0.038(2)
C18 0.043(2) 0.048(2) 0.042(2) 0.0236(14) 0.0057(13) 0.0164(14)
C21 0.0191(11) 0.0302(13) 0.0218(12) 0.0025(10) 0.0013(9) -0.0023(10)
C22 0.0311(14) 0.0307(14) 0.0318(14) 0.0024(11) 0.0059(11) -0.0022(11)
C23 0.047(2) 0.038(2) 0.039(2) -0.0073(13) 0.0028(14) -0.0093(14)
C24 0.045(2) 0.068(2) 0.0274(15) -0.0044(15) -0.0085(13) -0.014(2)
C25 0.0301(15) 0.070(2) 0.035(2) 0.0191(15) -0.0077(12) -0.0020(14)
C26 0.0214(12) 0.0428(15) 0.0293(13) 0.0120(11) 0.0001(10) 0.0000(11)
C27 0.054(2) 0.033(2) 0.053(2) 0.0104(14) 0.0098(15) 0.0125(14)
C28 0.048(2) 0.051(2) 0.055(2) 0.024(2) 0.0030(15) 0.0197(15)
C31 0.0258(12) 0.0201(11) 0.0263(12) 0.0112(9) -0.0004(9) 0.0024(9)
C32 0.0301(13) 0.0265(13) 0.0307(13) 0.0146(10) 0.0038(10) 0.0084(10)
C33 0.042(2) 0.0233(13) 0.0382(15) 0.0075(11) 0.0046(12) 0.0120(11)
C34 0.0383(15) 0.0211(13) 0.048(2) 0.0091(12) -0.0047(12) 0.0002(11)
C35 0.0248(13) 0.0293(13) 0.046(2) 0.0174(12) -0.0002(11) -0.0003(10)
C36 0.0250(12) 0.0265(13) 0.0341(13) 0.0114(11) 0.0022(10) 0.0051(10)
C37 0.0288(14) 0.034(2) 0.066(2) 0.0073(14) 0.0137(14) 0.0048(12)
C38 0.0354(15) 0.037(2) 0.048(2) 0.0184(13) 0.0166(13) 0.0144(12)
C41 0.0264(12) 0.0203(11) 0.0159(11) 0.0049(9) -0.0004(9) 0.0056(9)
C42 0.040(2) 0.0266(14) 0.045(2) 0.0075(12) 0.0156(13) 0.0091(12)
C43 0.060(2) 0.0289(15) 0.048(2) 0.0060(13) 0.0211(15) 0.0214(14)
C44 0.059(2) 0.0188(13) 0.0336(14) 0.0040(11) -0.0001(13) 0.0072(12)
C45 0.039(2) 0.0246(14) 0.051(2) 0.0164(12) -0.0026(13) -0.0010(11)
C46 0.0291(13) 0.0227(12) 0.0378(14) 0.0106(11) 0.0009(11) 0.0057(10)
C51 0.0189(11) 0.0180(11) 0.0246(11) 0.0068(9) 0.0047(9) 0.0054(9)
C52 0.0230(12) 0.0344(14) 0.0364(14) 0.0173(11) 0.0025(10) 0.0085(11)
C53 0.0195(12) 0.041(2) 0.047(2) 0.0160(13) 0.0078(11) 0.0072(11)
C54 0.0308(13) 0.0264(13) 0.0359(14) 0.0088(11) 0.0160(11) 0.0055(11)
C55 0.0358(14) 0.0247(12) 0.0226(12) 0.0080(10) 0.0077(10) 0.0096(10)
C56 0.0219(11) 0.0214(12) 0.0226(11) 0.0055(9) 0.0038(9) 0.0060(9)
C61 0.0177(11) 0.0222(11) 0.0196(11) 0.0057(9) 0.0003(8) 0.0043(9)
C62 0.061(2) 0.0244(14) 0.039(2) 0.0095(12) -0.0217(14) 0.0037(13)
C63 0.069(2) 0.0267(15) 0.042(2) -0.0005(12) -0.028(2) 0.0044(14)
C64 0.0347(14) 0.0392(15) 0.0228(12) 0.0053(11) -0.0073(10) 0.0085(12)
C65 0.049(2) 0.0360(15) 0.0300(14) 0.0152(12) -0.0094(12) 0.0053(13)
C66 0.0417(15) 0.0224(13) 0.0291(13) 0.0076(10) -0.0078(11) 0.0032(11)
N1 0.0224(10) 0.0255(10) 0.0217(10) 0.0073(8) 0.0031(8) 0.0033(8)
N2 0.0225(10) 0.0303(11) 0.0244(11) 0.0030(9) -0.0007(8) 0.0047(9)
N3 0.0222(10) 0.0227(11) 0.0319(11) 0.0105(9) 0.0038(8) 0.0037(8)

loop_
_atom_site_label
_atom_site_type_symbol
_atom_site_fract_x
_atom_site_fract_y
_atom_site_fract_z
_atom_site_U_iso_or_equiv
_atom_site_thermal_displace_type
_atom_site_occupancy
_atom_site_calc_flag
_atom_site_refinement_flags
_atom_site_disorder_group
P1 P 1.05151(5) 1.19999(5) 0.29283(4) 0.01717(12) Uani 1 d . .
Rh Rh 1.222438(14) 1.123721(15) 0.294014(11) 0.01670(7) Uani 1 d . .
F1 F 1.47755(12) 1.12911(14) 0.31290(11) 0.0375(4) Uani 1 d U .
F2 F 1.37827(15) 0.9943(2) 0.36033(12) 0.0456(4) Uani 1 d U .
F3 F 1.37789(14) 0.96657(13) 0.21577(11) 0.0371(4) Uani 1 d U .
C1 C 1.2846(2) 1.1769(2) 0.19146(15) 0.0203(5) Uani 1 d U .
C2 C 1.2937(2) 1.2387(2) 0.4151(2) 0.0219(5) Uani 1 d U .
C3 C 1.1223(2) 0.9651(2) 0.2694(2) 0.0216(5) Uani 1 d U .
C4 C 1.3686(2) 1.0506(2) 0.2960(2) 0.0261(5) Uani 1 d U .
C11 C 1.3961(2) 1.2392(2) 0.0687(2) 0.0258(5) Uani 1 d DU .
C12 C 1.3505(2) 1.3072(2) 0.0219(2) 0.0309(6) Uani 1 d DU .
C13 C 1.4176(3) 1.3401(3) -0.0419(2) 0.0525(9) Uani 1 d DU .
H13 H 1.3892(3) 1.3860(3) -0.0753(2) 0.063 Uiso 1 calc R .
C14 C 1.5243(3) 1.3075(4) -0.0576(3) 0.0743(13) Uani 1 d DU .
H14 H 1.5692(3) 1.3319(4) -0.1011(3) 0.089 Uiso 1 calc R .
C15 C 1.5666(3) 1.2398(4) -0.0111(3) 0.0673(12) Uani 1 d DU .
H15 H 1.6402(3) 1.2174(4) -0.0235(3) 0.081 Uiso 1 calc R .
C16 C 1.5041(3) 1.2036(3) 0.0535(2) 0.0394(7) Uani 1 d DU .
C17 C 1.5501(3) 1.1316(3) 0.1059(2) 0.0530(9) Uani 1 d U .
H17A H 1.4934(3) 1.1151(3) 0.1479(2) 0.064 Uiso 1 calc R .
H17B H 1.6279(3) 1.1752(3) 0.1409(2) 0.064 Uiso 1 calc R .
H17C H 1.5592(3) 1.0572(3) 0.0630(2) 0.064 Uiso 1 calc R .
C18 C 1.2355(3) 1.3443(3) 0.0410(2) 0.0413(7) Uani 1 d U .
H18A H 1.2015(3) 1.3126(3) 0.0879(2) 0.050 Uiso 1 calc R .
H18B H 1.1789(3) 1.3142(3) -0.0153(2) 0.050 Uiso 1 calc R .
H18C H 1.2505(3) 1.4304(3) 0.0631(2) 0.050 Uiso 1 calc R .
C21 C 1.3973(2) 1.3706(2) 0.5729(2) 0.0261(5) Uani 1 d DU .
C22 C 1.3963(2) 1.4900(2) 0.6077(2) 0.0340(6) Uani 1 d DU .
C23 C 1.4510(3) 1.5492(3) 0.6967(2) 0.0484(8) Uani 1 d DU .
H23 H 1.4524(3) 1.6305(3) 0.7226(2) 0.058 Uiso 1 calc R .
C24 C 1.5032(3) 1.4921(3) 0.7481(2) 0.0553(9) Uani 1 d DU .
H24 H 1.5383(3) 1.5337(3) 0.8093(2) 0.066 Uiso 1 calc R .
C25 C 1.5049(3) 1.3754(3) 0.7113(2) 0.0468(8) Uani 1 d DU .
H25 H 1.5422(3) 1.3377(3) 0.7474(2) 0.056 Uiso 1 calc R .
C26 C 1.4531(2) 1.3112(2) 0.6224(2) 0.0321(6) Uani 1 d DU .
C27 C 1.3396(3) 1.5506(3) 0.5505(2) 0.0469(7) Uani 1 d U .
H27A H 1.3062(3) 1.4940(3) 0.4903(2) 0.056 Uiso 1 calc R .
H27B H 1.4000(3) 1.6148(3) 0.5429(2) 0.056 Uiso 1 calc R .
H27C H 1.2755(3) 1.5827(3) 0.5810(2) 0.056 Uiso 1 calc R .
C28 C 1.4573(3) 1.1854(3) 0.5803(2) 0.0486(8) Uani 1 d U .
H28A H 1.4159(3) 1.1565(3) 0.5176(2) 0.058 Uiso 1 calc R .
H28B H 1.4178(3) 1.1386(3) 0.6166(2) 0.058 Uiso 1 calc R .
H28C H 1.5408(3) 1.1785(3) 0.5791(2) 0.058 Uiso 1 calc R .
C31 C 0.9992(2) 0.7529(2) 0.2193(2) 0.0237(5) Uani 1 d DU .
C32 C 1.0551(2) 0.6666(2) 0.1694(2) 0.0276(5) Uani 1 d DU .
C33 C 0.9879(3) 0.5519(2) 0.1357(2) 0.0344(6) Uani 1 d DU .
H33 H 1.0228(3) 0.4917(2) 0.1002(2) 0.041 Uiso 1 calc R .
C34 C 0.8706(2) 0.5238(2) 0.1530(2) 0.0374(6) Uani 1 d DU .
H34 H 0.8259(2) 0.4448(2) 0.1293(2) 0.045 Uiso 1 calc R .
C35 C 0.8187(2) 0.6102(2) 0.2045(2) 0.0334(6) Uani 1 d DU .
H35 H 0.7389(2) 0.5895(2) 0.2171(2) 0.040 Uiso 1 calc R .
C36 C 0.8811(2) 0.7270(2) 0.2383(2) 0.0283(5) Uani 1 d DU .
C37 C 0.8233(3) 0.8207(3) 0.2931(2) 0.0448(7) Uani 1 d U .
H37A H 0.8803(3) 0.8970(3) 0.3110(2) 0.054 Uiso 1 calc R .
H37B H 0.7994(3) 0.8022(3) 0.3481(2) 0.054 Uiso 1 calc R .
H37C H 0.7526(3) 0.8242(3) 0.2560(2) 0.054 Uiso 1 calc R .
C38 C 1.1845(2) 0.6972(3) 0.1561(2) 0.0378(6) Uani 1 d U .
H38A H 1.2161(2) 0.7819(3) 0.1845(2) 0.045 Uiso 1 calc R .
H38B H 1.1918(2) 0.6757(3) 0.0904(2) 0.045 Uiso 1 calc R .
H38C H 1.2299(2) 0.6538(3) 0.1846(2) 0.045 Uiso 1 calc R .
C41 C 1.0732(2) 1.3605(2) 0.33122(15) 0.0211(5) Uani 1 d DU .
C42 C 0.9840(3) 1.4162(2) 0.3662(2) 0.0374(6) Uani 1 d DU .
H42 H 0.9110(3) 1.3710(2) 0.3749(2) 0.045 Uiso 1 calc R .
C43 C 1.0006(3) 1.5379(2) 0.3886(2) 0.0445(7) Uani 1 d DU .
H43 H 0.9392(3) 1.5755(2) 0.4128(2) 0.053 Uiso 1 calc R .
C44 C 1.1058(3) 1.6035(2) 0.3758(2) 0.0386(7) Uani 1 d DU .
H44 H 1.1169(3) 1.6865(2) 0.3906(2) 0.046 Uiso 1 calc R .
C45 C 1.1948(3) 1.5496(2) 0.3416(2) 0.0388(6) Uani 1 d DU .
H45 H 1.2674(3) 1.5954(2) 0.3330(2) 0.047 Uiso 1 calc R .
C46 C 1.1795(2) 1.4281(2) 0.3195(2) 0.0298(5) Uani 1 d DU .
H46 H 1.2419(2) 1.3914(2) 0.2964(2) 0.036 Uiso 1 calc R .
C51 C 0.9411(2) 1.1533(2) 0.3633(2) 0.0202(5) Uani 1 d DU .
C52 C 0.8181(2) 1.1391(2) 0.3415(2) 0.0296(5) Uani 1 d DU .
H52 H 0.7883(2) 1.1517(2) 0.2871(2) 0.036 Uiso 1 calc R .
C53 C 0.7391(2) 1.1067(2) 0.3992(2) 0.0351(6) Uani 1 d DU .
H53 H 0.6556(2) 1.0976(2) 0.3842(2) 0.042 Uiso 1 calc R .
C54 C 0.7813(2) 1.0875(2) 0.4781(2) 0.0308(6) Uani 1 d DU .
H54 H 0.7270(2) 1.0652(2) 0.5173(2) 0.037 Uiso 1 calc R .
C55 C 0.9030(2) 1.1009(2) 0.4999(2) 0.0270(5) Uani 1 d DU .
H55 H 0.9322(2) 1.0880(2) 0.5542(2) 0.032 Uiso 1 calc R .
C56 C 0.9823(2) 1.1331(2) 0.4428(2) 0.0221(5) Uani 1 d DU .
H56 H 1.0656(2) 1.1414(2) 0.4580(2) 0.026 Uiso 1 calc R .
C61 C 0.9671(2) 1.1589(2) 0.17895(15) 0.0201(5) Uani 1 d DU .
C62 C 0.9173(3) 1.0416(2) 0.1325(2) 0.0438(7) Uani 1 d DU .
H62 H 0.9218(3) 0.9838(2) 0.1619(2) 0.053 Uiso 1 calc R .
C63 C 0.8609(3) 1.0077(3) 0.0436(2) 0.0508(9) Uani 1 d DU .
H63 H 0.8263(3) 0.9269(3) 0.0130(2) 0.061 Uiso 1 calc R .
C64 C 0.8543(2) 1.0890(2) -0.0009(2) 0.0337(6) Uani 1 d DU .
H64 H 0.8159(2) 1.0653(2) -0.0620(2) 0.040 Uiso 1 calc R .
C65 C 0.9041(3) 1.2050(2) 0.0445(2) 0.0384(6) Uani 1 d DU .
H65 H 0.9009(3) 1.2623(2) 0.0144(2) 0.046 Uiso 1 calc R .
C66 C 0.9593(2) 1.2401(2) 0.1340(2) 0.0322(6) Uani 1 d DU .
H66 H 0.9922(2) 1.3212(2) 0.1646(2) 0.039 Uiso 1 calc R .
N1 N 1.3322(2) 1.2064(2) 0.13473(13) 0.0235(4) Uani 1 d U .
N2 N 1.3411(2) 1.3068(2) 0.48450(14) 0.0273(4) Uani 1 d U .
N3 N 1.0646(2) 0.8694(2) 0.25215(14) 0.0253(4) Uani 1 d U .

loop_
_geom_bond_atom_site_label_1
_geom_bond_atom_site_label_2
_geom_bond_distance
_geom_bond_site_symmetry_2
_geom_bond_publ_flag
P1 C41 1.831(2) . ?
P1 C61 1.832(2) . ?
P1 C51 1.832(2) . ?
P1 Rh 2.3310(6) . ?
Rh C3 1.965(2) . ?
Rh C2 1.986(2) . ?
Rh C1 1.995(2) . ?
Rh C4 2.051(2) . ?
F1 C4 1.378(3) . ?
F2 C4 1.371(3) . ?
F3 C4 1.379(3) . ?
C1 N1 1.165(3) . ?
C2 N2 1.166(3) . ?
C3 N3 1.169(3) . ?
C11 N1 1.395(3) . ?
C11 C12 1.397(4) . ?
C11 C16 1.403(4) . ?
C12 C13 1.387(4) . ?
C12 C18 1.496(4) . ?
C13 C14 1.374(5) . ?
C14 C15 1.376(5) . ?
C15 C16 1.385(4) . ?
C16 C17 1.500(4) . ?
C21 N2 1.397(3) . ?
C21 C22 1.398(4) . ?
C21 C26 1.400(4) . ?
C22 C23 1.389(4) . ?
C22 C27 1.498(4) . ?
C23 C24 1.379(5) . ?
C24 C25 1.371(5) . ?
C25 C26 1.390(4) . ?
C26 C28 1.490(4) . ?
C31 N3 1.398(3) . ?
C31 C32 1.398(3) . ?
C31 C36 1.401(3) . ?
C32 C33 1.389(4) . ?
C32 C38 1.501(4) . ?
C33 C34 1.385(4) . ?
C34 C35 1.380(4) . ?
C35 C36 1.391(4) . ?
C36 C37 1.501(4) . ?
C41 C42 1.387(4) . ?
C41 C46 1.387(3) . ?
C42 C43 1.391(4) . ?
C43 C44 1.373(4) . ?
C44 C45 1.370(4) . ?
C45 C46 1.391(4) . ?
C51 C56 1.391(3) . ?
C51 C52 1.398(3) . ?
C52 C53 1.391(4) . ?
C53 C54 1.381(4) . ?
C54 C55 1.384(4) . ?
C55 C56 1.385(3) . ?
C61 C66 1.377(3) . ?
C61 C62 1.384(3) . ?
C62 C63 1.387(4) . ?
C63 C64 1.371(4) . ?
C64 C65 1.369(4) . ?
C65 C66 1.387(4) . ?
